data_4001596
loop_
_publ_author_name
'Levi, E.'
'Lancry, E.'
'Mitelman, A.'
'Aurbach, D.'
'Ceder, G.'
'Morgan, D.'
'Isnard, O.'

_publ_section_title
;
 Phase Diagram of Mg Insertion into Chevrel Phases, MgxMo6T8(T = S, Se).
 1. Crystal Structure of the Sulfides
;
_journal_issue 23
_journal_name_full 'Chemistry of Materials'
_journal_page_first 5492
_journal_paper_doi 10.1021/cm061656f
_journal_volume 18
_journal_year 2006
_chemical_formula_moiety 'Mg Mo6 S8'
_chemical_formula_sum 'Mg Mo6 S8'
_chemical_formula_weight 856.56
_chemical_name_common 'Chevrel phase'
_chemical_name_systematic
;
zinc dihydroxide divanadate dihydrate
;
_space_group_crystal_system trigonal
_space_group_IT_number 148
_space_group_name_Hall '-R 3'
_space_group_name_H-M_alt 'R -3'
_symmetry_space_group_name_Hall '-R 3'
_symmetry_space_group_name_H-M 'R -3 :H'
_cell_angle_alpha 90.00000
_cell_angle_beta 90.00000
_cell_angle_gamma 120.00000
_cell_formula_units_Z 3
_cell_length_a 9.4592714(6)
_cell_length_b 9.4592714(6)
_cell_length_c 10.5588446(5)
_cell_measurement_temperature 300
_cell_volume 818.20551(8)
_computing_structure_refinement FULLPROF
_diffrn_ambient_temperature 300
_diffrn_measurement_device_type D1A(ILL)
_diffrn_radiation_monochromator none
_diffrn_radiation_probe neutron
_diffrn_source 'nuclear reactor'
_exptl_crystal_density_diffrn 5.215
_exptl_crystal_density_method 'not measured'
_pd_char_colour black
_pd_instr_location ' ?'
_pd_meas_2theta_range_inc 0.100065
_pd_meas_2theta_range_max 157.80000
_pd_meas_2theta_range_min 4.90000
_pd_meas_number_of_points 1530
_pd_proc_2theta_range_inc 0.100065
_pd_proc_2theta_range_max 159.0834
_pd_proc_2theta_range_min 6.1834
_pd_proc_ls_background_function 'square polynomial for each range'
_pd_proc_ls_pref_orient_corr ' ?'
_pd_proc_ls_profile_function pseudo-Voigt
_pd_proc_ls_prof_R_factor 5.9535
_pd_proc_ls_prof_wR_expected 7.9804
_pd_proc_ls_prof_wR_factor 7.7958
_pd_spec_mounting ' powder '
_pd_spec_mount_mode transmission
_pd_spec_shape irregular
_refine_ls_goodness_of_fit_all 1.590
_refine_ls_number_parameters 28
_refine_ls_number_restraints 0
_refine_ls_R_I_factor 5.6199
_cod_data_source_file cm061656fsi20060717_021540.cif
_cod_data_source_block MgMo6S8
_cod_depositor_comments
;
The following automatic conversions were performed:

'_space_group_crystal_system' value 'Trigonal' changed to 'trigonal'
according to /home/saulius/struct/CIF-dictionaries/cif_core.dic
dictionary named 'cif_core.dic' version 2.4.1 from 2010-06-29.

Automatic conversion script
Id: cif_fix_values 1715 2011-07-08 13:25:40Z adriana 
;
_cod_original_cell_volume 818.21(1)
_cod_database_code 4001596

loop_
_symmetry_equiv_pos_site_id
_symmetry_equiv_pos_as_xyz
1 x,y,z
2 -y,x-y,z
3 -x+y,-x,z
4 -x,-y,-z
5 y,-x+y,-z
6 x-y,x,-z
7 x+2/3,y+1/3,z+1/3
8 -y+2/3,x-y+1/3,z+1/3
9 -x+y+2/3,-x+1/3,z+1/3
10 -x+2/3,-y+1/3,-z+1/3
11 y+2/3,-x+y+1/3,-z+1/3
12 x-y+2/3,x+1/3,-z+1/3
13 x+1/3,y+2/3,z+2/3
14 -y+1/3,x-y+2/3,z+2/3
15 -x+y+1/3,-x+2/3,z+2/3
17 -x+1/3,-y+2/3,-z+2/3
18 y+1/3,-x+y+2/3,-z+2/3
19 x-y+1/3,x+2/3,-z+2/3

loop_
_atom_site_label
_atom_site_fract_x
_atom_site_fract_y
_atom_site_fract_z
_atom_site_U_iso_or_equiv
_atom_site_adp_type
_atom_site_occupancy
_atom_site_type_symbol
Mo 0.01631(16) 0.17137(14) 0.39324(12) 0.00418 Uiso 1.00000 MO
S1 0.3173(4) 0.2808(4) 0.4118(3) 0.00633 Uiso 1.00000 S
S2 0.00000 0.00000 0.2115(6) 0.00633 Uiso 1.00000 S
Mg 0.699(6) 0.440(3) 0.327(3) 0.01267 Uiso 0.16666 MG

loop_
_atom_type_symbol
_atom_type_description
_atom_type_scat_source
_atom_type_scat_length_neutron
Mo Mo V.F._Sears_Neutron_News_3_26_(1992) 0.67150
Se Se V.F._Sears_Neutron_News_3_26_(1992) 0.28470
Mg Mg V.F._Sears_Neutron_News_3_26_(1992) 0.53750

loop_
_diffrn_radiation_type
_diffrn_radiation_wavelength
neutron 1.91060

loop_
_geom_angle_atom_site_label_1
_geom_angle_atom_site_label_2
_geom_angle_atom_site_label_3
_geom_angle_site_symmetry_1
_geom_angle_site_symmetry_3
_geom_angle
_geom_angle_publ_flag
S1 Mg S2 3_665 10_555 124.5(11) no
S1 Mg S2 17_555 7_555 125.1(13) no
S2 Mg S2 7_555 10_555 136.2(11) no

loop_
_geom_bond_atom_site_label_1
_geom_bond_atom_site_label_2
_geom_bond_site_symmetry_2
_geom_bond_distance
_geom_bond_publ_flag
Mo Mo 2_555 2.683(2) yes
Mo Mo 3_555 2.683(2) yes
Mo Mo 5_556 2.735(2) yes
Mo Mo 6_556 2.735(2) yes
Mo S1 1_555 2.502(5) yes
Mo S1 2_555 2.444(5) yes
Mo S1 6_556 2.431(4) yes
Mo S1 16_555 2.500(4) yes
Mo S2 1_555 2.466(5) yes
Mg S1 3_665 2.57(4) yes
Mg S1 17_555 2.43(4) yes
Mg S2 7_555 2.47(3) yes
Mg S2 10_555 2.34(3) yes
Mg Mg 2_655 1.55(4) yes
Mg Mg 3_665 1.55(6) yes
Mg Mg 16_655 1.80(4) yes
Mg Mg 17_555 0.91(8) yes
Mg Mg 18_545 0.91(6) yes
